data_4076977
loop_
_publ_author_name
'Vicente, Jos\'e'
'Saura-Llamas, Isabel'
'Gr\"unwald, Claus'
'Alcaraz, Carmen'
'Jones, Peter G.'
'Bautista, Delia'

_publ_section_title
;
 Palladium-Assisted Formation of Carbon&#x2212;Carbon Bonds. Part
 10.1Insertion Reactions of Isocyanides into the Pd&#x2212;C Bond of
 Orthopalladated Primary Amines. Synthesis of 2-R-Aminoisoindolinium Salts
 (R =tBu, 2,6-Xylyl)
;
_journal_issue 17
_journal_name_full Organometallics
_journal_page_first 3587
_journal_paper_doi 10.1021/om020365n
_journal_volume 21
_journal_year 2002
_chemical_formula_sum 'C32 H32 Br2 N4 Pd'
_chemical_formula_weight 738.84
_chemical_name_systematic
;
 ?
;
_space_group_IT_number 2
_symmetry_cell_setting triclinic
_symmetry_space_group_name_Hall '-P 1'
_symmetry_space_group_name_H-M 'P -1'
_atom_sites_solution_hydrogens geom
_atom_sites_solution_primary patterson
_atom_sites_solution_secondary difmap
_audit_creation_method SHELXL
_cell_angle_alpha 95.579(7)
_cell_angle_beta 100.911(5)
_cell_angle_gamma 99.556(7)
_cell_formula_units_Z 1
_cell_length_a 7.9207(7)
_cell_length_b 8.9482(8)
_cell_length_c 11.1669(8)
_cell_measurement_reflns_used 62
_cell_measurement_temperature 173(2)
_cell_measurement_theta_max 12.21
_cell_measurement_theta_min 4.73
_cell_volume 759.58(11)
_computing_cell_refinement 'Siemens XSCANS'
_computing_data_collection 'Siemens XSCANS'
_computing_data_reduction 'Siemens XSCANS'
_computing_molecular_graphics 'Siemens SHELXTL'
_computing_publication_material 'Siemens SHELXTL'
_computing_structure_refinement 'SHELXL-93 (Sheldrick, 1993)'
_computing_structure_solution 'SHELXS-86 (Sheldrick, 1990)'
_diffrn_ambient_temperature 173(2)
_diffrn_measurement_device 'Siemens P4'
_diffrn_measurement_method \w-scans
_diffrn_radiation_monochromator graphite
_diffrn_radiation_source 'fine-focus sealed tube'
_diffrn_radiation_type MoK\a
_diffrn_radiation_wavelength 0.71073
_diffrn_reflns_av_R_equivalents 0.0147
_diffrn_reflns_av_sigmaI/netI 0.0189
_diffrn_reflns_limit_h_max 10
_diffrn_reflns_limit_h_min -10
_diffrn_reflns_limit_k_max 11
_diffrn_reflns_limit_k_min -11
_diffrn_reflns_limit_l_max 14
_diffrn_reflns_limit_l_min -14
_diffrn_reflns_number 6477
_diffrn_reflns_theta_max 27.50
_diffrn_reflns_theta_min 3.18
_diffrn_standards_decay_% 0.8
_diffrn_standards_interval_count 247
_diffrn_standards_number 3
_exptl_absorpt_coefficient_mu 3.268
_exptl_absorpt_correction_T_max 0.90182
_exptl_absorpt_correction_T_min 0.76200
_exptl_absorpt_correction_type Psi-scans
_exptl_crystal_colour orange
_exptl_crystal_density_diffrn 1.615
_exptl_crystal_description prism
_exptl_crystal_F_000 368
_exptl_crystal_size_max 0.52
_exptl_crystal_size_mid 0.18
_exptl_crystal_size_min 0.14
_refine_diff_density_max 0.562
_refine_diff_density_min -0.733
_refine_diff_density_rms 0.084
_refine_ls_extinction_method none
_refine_ls_goodness_of_fit_all 1.161
_refine_ls_goodness_of_fit_obs 1.204
_refine_ls_hydrogen_treatment riding
_refine_ls_matrix_type full
_refine_ls_number_parameters 181
_refine_ls_number_reflns 3493
_refine_ls_number_restraints 179
_refine_ls_restrained_S_all 1.131
_refine_ls_restrained_S_obs 1.169
_refine_ls_R_factor_all 0.0329
_refine_ls_R_factor_obs 0.0266
_refine_ls_shift/esd_max -0.001
_refine_ls_shift/esd_mean 0.000
_refine_ls_structure_factor_coef Fsqd
_refine_ls_weighting_details 'w=1/[\s^2^(Fo^2^)+(0.0268P)^2^+1.0389P] where P=(Fo^2^+2Fc^2^)/3'
_refine_ls_weighting_scheme calc
_refine_ls_wR_factor_all 0.0685
_refine_ls_wR_factor_obs 0.0660
_reflns_number_observed 3034
_reflns_number_total 3493
_reflns_observed_criterion >2sigma(I)
_cod_data_source_file om020365n.cif
_cod_data_source_block 12
_cod_depositor_comments
;
The following automatic conversions were performed:

'_symmetry_cell_setting' value 'Triclinic' changed to 'triclinic'
according to /home/saulius/struct/CIF-dictionaries/cif_core.dic
dictionary named 'cif_core.dic' version 2.4.1 from 2010-06-29.

Automatic conversion script
Id: cif_fix_values 1715 2011-07-08 13:25:40Z adriana 

The following automatic conversions were performed:

'_refine_ls_weighting_scheme' value 'calc
w=1/[\s^2^(Fo^2^)+(0.0268P)^2^+1.0389P] where P=(Fo^2^+2Fc^2^)/3' was
changed to 'calc'. New tag '_refine_ls_weighting_details' was
created. The value of the new tag was set to
'w=1/[\s^2^(Fo^2^)+(0.0268P)^2^+1.0389P] where P=(Fo^2^+2Fc^2^)/3'.

Automatic conversion script
Id: cif_fix_values 3143 2015-03-26 13:38:13Z robertas 
;
_cod_original_sg_symbol_H-M P-1
_cod_database_code 4076977

loop_
_symmetry_equiv_pos_as_xyz
'x, y, z'
'-x, -y, -z'

loop_
_atom_site_aniso_label
_atom_site_aniso_U_11
_atom_site_aniso_U_22
_atom_site_aniso_U_33
_atom_site_aniso_U_23
_atom_site_aniso_U_13
_atom_site_aniso_U_12
Pd 0.01899(14) 0.01316(13) 0.01179(12) 0.00389(9) 0.00324(9) 0.00002(10)
Br 0.0248(2) 0.0243(2) 0.02447(15) 0.00684(11) 0.00187(11) 0.00166(11)
N1 0.0222(11) 0.0161(10) 0.0153(10) 0.0038(8) 0.0029(8) 0.0003(8)
N2 0.0351(13) 0.0186(11) 0.0164(10) 0.0035(9) 0.0059(9) -0.0054(10)
C1 0.0244(13) 0.0171(12) 0.0184(12) 0.0009(10) 0.0044(10) 0.0014(10)
C2 0.0214(12) 0.0172(12) 0.0213(12) 0.0055(10) 0.0037(10) 0.0046(10)
C3 0.0186(12) 0.0163(12) 0.0203(12) 0.0061(9) 0.0000(9) 0.0015(9)
C4 0.0270(14) 0.0227(13) 0.0214(13) 0.0074(10) 0.0024(11) -0.0013(11)
C5 0.0292(15) 0.0216(14) 0.0326(15) 0.0125(12) 0.0042(12) -0.0022(11)
C6 0.0289(15) 0.0168(13) 0.039(2) 0.0048(11) 0.0022(12) -0.0020(11)
C7 0.0265(14) 0.0201(13) 0.0281(14) -0.0012(11) 0.0040(11) 0.0012(11)
C8 0.0212(12) 0.0151(12) 0.0173(11) 0.0053(9) 0.0031(9) 0.0023(9)
C11 0.0263(13) 0.0189(12) 0.0139(11) 0.0034(9) 0.0026(10) -0.0026(10)
C12 0.0283(14) 0.0240(14) 0.0266(14) 0.0069(11) 0.0018(11) 0.0009(11)
C13 0.047(2) 0.033(2) 0.0258(15) 0.0141(13) -0.0049(13) 0.0051(14)
C14 0.065(2) 0.039(2) 0.0178(14) 0.0075(13) 0.0107(14) -0.001(2)
C15 0.048(2) 0.034(2) 0.029(2) 0.0012(13) 0.0196(14) 0.0017(14)
C16 0.0285(14) 0.0229(14) 0.0242(13) 0.0008(11) 0.0049(11) -0.0002(11)
C17 0.033(2) 0.046(2) 0.043(2) 0.008(2) 0.0070(14) 0.0114(15)
C18 0.035(2) 0.047(2) 0.057(2) 0.019(2) 0.013(2) 0.015(2)

loop_
_atom_site_label
_atom_site_type_symbol
_atom_site_fract_x
_atom_site_fract_y
_atom_site_fract_z
_atom_site_U_iso_or_equiv
_atom_site_thermal_displace_type
_atom_site_occupancy
_atom_site_calc_flag
_atom_site_refinement_flags
Pd Pd 0.5000 0.5000 0.5000 0.01485(7) Uani 1 d S
Br Br 0.77484(3) 0.51098(3) 0.64253(2) 0.02505(8) Uani 1 d .
N1 N 0.4063(3) 0.2927(2) 0.5414(2) 0.0183(4) Uani 1 d U
N2 N 0.4209(3) 0.3589(3) 0.7499(2) 0.0245(5) Uani 1 d U
H0 H 0.4841(47) 0.4319(43) 0.7526(32) 0.029 Uiso 1 d .
C1 C 0.3456(4) 0.1583(3) 0.4474(2) 0.0204(5) Uani 1 d U
H1A H 0.4444(4) 0.1289(3) 0.4140(2) 0.024 Uiso 1 calc R
H1B H 0.2564(4) 0.1783(3) 0.3790(2) 0.024 Uiso 1 calc R
C2 C 0.2685(3) 0.0361(3) 0.5146(2) 0.0198(5) Uani 1 d DU
C3 C 0.2851(3) 0.0977(3) 0.6369(2) 0.0189(5) Uani 1 d DU
C4 C 0.2170(4) 0.0107(3) 0.7197(3) 0.0245(6) Uani 1 d DU
H4 H 0.2264(4) 0.0528(3) 0.8027(3) 0.029 Uiso 1 calc R
C5 C 0.1349(4) -0.1398(3) 0.6768(3) 0.0283(6) Uani 1 d DU
H5 H 0.0868(4) -0.2013(3) 0.7313(3) 0.034 Uiso 1 calc R
C6 C 0.1218(4) -0.2019(3) 0.5557(3) 0.0294(6) Uani 1 d DU
H6 H 0.0666(4) -0.3056(3) 0.5290(3) 0.035 Uiso 1 calc R
C7 C 0.1884(4) -0.1143(3) 0.4732(3) 0.0258(6) Uani 1 d DU
H7 H 0.1791(4) -0.1567(3) 0.3904(3) 0.031 Uiso 1 calc R
C8 C 0.3755(3) 0.2582(3) 0.6472(2) 0.0179(5) Uani 1 d U
C11 C 0.4106(4) 0.3222(3) 0.8709(2) 0.0207(5) Uani 1 d DU
C12 C 0.5344(4) 0.2474(3) 0.9333(3) 0.0270(6) Uani 1 d DU
C13 C 0.5164(5) 0.2125(4) 1.0498(3) 0.0366(7) Uani 1 d DU
H13 H 0.5970(5) 0.1597(4) 1.0942(3) 0.044 Uiso 1 calc R
C14 C 0.3833(5) 0.2536(4) 1.1016(3) 0.0414(8) Uani 1 d DU
H14 H 0.3739(5) 0.2297(4) 1.1814(3) 0.050 Uiso 1 calc R
C15 C 0.2643(5) 0.3287(4) 1.0390(3) 0.0365(7) Uani 1 d DU
H15 H 0.1739(5) 0.3572(4) 1.0761(3) 0.044 Uiso 1 calc R
C16 C 0.2746(4) 0.3635(3) 0.9219(3) 0.0260(6) Uani 1 d DU
C17 C 0.1426(5) 0.4431(4) 0.8518(3) 0.0403(8) Uani 1 d U
H17A H 0.1706(5) 0.4580(4) 0.7715(3) 0.048 Uiso 1 calc R
H17B H 0.1459(5) 0.5426(4) 0.8982(3) 0.048 Uiso 1 calc R
H17C H 0.0254(5) 0.3805(4) 0.8400(3) 0.048 Uiso 1 calc R
C18 C 0.6791(5) 0.2034(4) 0.8762(4) 0.0441(8) Uani 1 d U
H18A H 0.6702(5) 0.2373(4) 0.7948(4) 0.053 Uiso 1 calc R
H18B H 0.6690(5) 0.0920(4) 0.8678(4) 0.053 Uiso 1 calc R
H18C H 0.7924(5) 0.2520(4) 0.9286(4) 0.053 Uiso 1 calc R

loop_
_atom_type_symbol
_atom_type_description
_atom_type_scat_dispersion_real
_atom_type_scat_dispersion_imag
_atom_type_scat_source
Pd Pd -0.9988 1.0072 'International Tables Vol C Tables 4.2.6.8 and 6.1.1.4'
C C 0.0033 0.0016 'International Tables Vol C Tables 4.2.6.8 and 6.1.1.4'
H H 0.0000 0.0000 'International Tables Vol C Tables 4.2.6.8 and 6.1.1.4'
N N 0.0061 0.0033 'International Tables Vol C Tables 4.2.6.8 and 6.1.1.4'
Br Br -0.2901 2.4595 'International Tables Vol C Tables 4.2.6.8 and 6.1.1.4'

loop_
_geom_angle_atom_site_label_1
_geom_angle_atom_site_label_2
_geom_angle_atom_site_label_3
_geom_angle
_geom_angle_site_symmetry_1
_geom_angle_site_symmetry_3
N1 Pd N1 179.998(1) 2_666 .
N1 Pd Br 89.25(6) 2_666 .
N1 Pd Br 90.75(6) . .
N1 Pd Br 90.75(6) 2_666 2_666
N1 Pd Br 89.24(6) . 2_666
Br Pd Br 180.0 . 2_666
C8 N1 C1 110.1(2) . .
C8 N1 Pd 127.5(2) . .
C1 N1 Pd 122.1(2) . .
C8 N2 C11 124.9(2) . .
N1 C1 C2 104.1(2) . .
C7 C2 C3 120.8(2) . .
C7 C2 C1 130.6(3) . .
C3 C2 C1 108.6(2) . .
C4 C3 C2 121.0(2) . .
C4 C3 C8 133.2(3) . .
C2 C3 C8 105.8(2) . .
C5 C4 C3 117.7(3) . .
C4 C5 C6 121.3(3) . .
C7 C6 C5 120.8(3) . .
C2 C7 C6 118.4(3) . .
N1 C8 N2 122.8(2) . .
N1 C8 C3 111.4(2) . .
N2 C8 C3 125.8(2) . .
C16 C11 C12 122.2(2) . .
C16 C11 N2 117.9(2) . .
C12 C11 N2 119.9(3) . .
C13 C12 C11 117.4(3) . .
C13 C12 C18 121.4(3) . .
C11 C12 C18 121.2(3) . .
C14 C13 C12 120.9(3) . .
C15 C14 C13 120.6(3) . .
C14 C15 C16 120.7(3) . .
C15 C16 C11 118.1(3) . .
C15 C16 C17 120.9(3) . .
C11 C16 C17 120.9(3) . .

loop_
_geom_bond_atom_site_label_1
_geom_bond_atom_site_label_2
_geom_bond_distance
_geom_bond_site_symmetry_2
Pd N1 2.011(2) 2_666
Pd N1 2.011(2) .
Pd Br 2.4226(3) .
Pd Br 2.4226(3) 2_666
N1 C8 1.306(3) .
N1 C1 1.466(3) .
N2 C8 1.339(3) .
N2 C11 1.435(3) .
C1 C2 1.498(3) .
C2 C7 1.383(4) .
C2 C3 1.395(4) .
C3 C4 1.394(4) .
C3 C8 1.478(3) .
C4 C5 1.389(4) .
C5 C6 1.389(4) .
C6 C7 1.388(4) .
C11 C16 1.394(4) .
C11 C12 1.395(4) .
C12 C13 1.394(4) .
C12 C18 1.501(5) .
C13 C14 1.377(5) .
C14 C15 1.371(5) .
C15 C16 1.387(4) .
C16 C17 1.503(4) .
